data_4060343
_publ_section_title
;
  Synthesis and Crystallographic Characterization of New Mn(I)
  Complexes of Donor-Functionalized Indenes
;
_journal_name_full Organometallics
_journal_paper_doi 10.1021/om0490435
_journal_year 2005
_chemical_formula_sum 'C20 H25 Mn N O3 P'
_chemical_formula_weight 413.32
_space_group_IT_number 14
_symmetry_cell_setting monoclinic
_symmetry_space_group_name_Hall '-P 2yn'
_symmetry_space_group_name_H-M 'P 1 21/n 1'
_cell_angle_alpha 90.00
_cell_angle_beta 108.4350(10)
_cell_angle_gamma 90.00
_cell_formula_units_Z 4
_cell_length_a 9.0105(5)
_cell_length_b 24.9564(14)
_cell_length_c 9.4436(5)
_cell_measurement_temperature 193(2)
_cell_volume 2014.60(19)
_diffrn_ambient_temperature 193(2)
_exptl_crystal_density_diffrn 1.363
_cod_depositor_comments
;
The following automatic conversions were performed:
'_symmetry_cell_setting' value 'Monoclinic' changed to 'monoclinic'
according to '/home/saulius/struct/CIF-dictionaries/cif_core.dic'
dictionary named 'cif_core.dic' version 2.4.1 from 2010-06-29.

Automatic conversion script
Id: cif_fix_enum 1527 2010-12-29 10:47:43Z saulius 
;
_cod_original_sg_symbol_H-M 'P 21/n'
_cod_database_code 4060343

loop_
_symmetry_equiv_pos_as_xyz
'x, y, z'
'-x+1/2, y+1/2, -z+1/2'
'-x, -y, -z'
'x-1/2, -y-1/2, z-1/2'

loop_
_atom_site_label
_atom_site_type_symbol
_atom_site_fract_x
_atom_site_fract_y
_atom_site_fract_z
_atom_site_U_iso_or_equiv
_atom_site_adp_type
_atom_site_occupancy
_atom_site_symmetry_multiplicity
_atom_site_calc_flag
_atom_site_refinement_flags
_atom_site_disorder_assembly
_atom_site_disorder_group
Mn Mn 0.15170(3) 0.124406(9) 0.44588(3) 0.02399(9) Uani 1 1 d . . .
P P 0.27834(5) 0.165274(17) 0.12531(5) 0.02657(11) Uani 1 1 d . . .
O11 O 0.0579(2) 0.08989(6) 0.70284(18) 0.0549(4) Uani 1 1 d . . .
O12 O -0.15952(17) 0.17297(7) 0.32459(19) 0.0581(4) Uani 1 1 d . . .
O13 O 0.29343(16) 0.22481(6) 0.59361(17) 0.0444(3) Uani 1 1 d . . .
N N -0.00606(17) 0.07257(6) 0.10991(17) 0.0346(3) Uani 1 1 d . . .
C1 C 0.15329(19) 0.04483(6) 0.36332(19) 0.0292(3) Uani 1 1 d . . .
H1 H 0.0851 0.0147 0.3757 0.035 Uiso 1 1 calc R . .
C2 C 0.12256(18) 0.07857(6) 0.23514(18) 0.0266(3) Uani 1 1 d . . .
C3 C 0.24817(17) 0.11763(6) 0.26196(18) 0.0230(3) Uani 1 1 d . . .
C3A C 0.36599(18) 0.10072(6) 0.39941(17) 0.0237(3) Uani 1 1 d . . .
C4 C 0.52250(19) 0.11871(6) 0.47274(19) 0.0286(3) Uani 1 1 d . . .
H4 H 0.5656 0.1474 0.4325 0.034 Uiso 1 1 calc R . .
C5 C 0.6085(2) 0.09405(7) 0.6008(2) 0.0358(4) Uani 1 1 d . . .
H5 H 0.7131 0.1054 0.6485 0.043 Uiso 1 1 calc R . .
C6 C 0.5460(2) 0.05171(7) 0.6652(2) 0.0383(4) Uani 1 1 d . . .
H6 H 0.6084 0.0362 0.7564 0.046 Uiso 1 1 calc R . .
C7 C 0.3984(2) 0.03294(7) 0.5987(2) 0.0340(4) Uani 1 1 d . . .
H7 H 0.3575 0.0047 0.6428 0.041 Uiso 1 1 calc R . .
C7A C 0.30678(19) 0.05655(6) 0.46182(18) 0.0273(3) Uani 1 1 d . . .
C11 C 0.0975(2) 0.10383(7) 0.6043(2) 0.0345(4) Uani 1 1 d . . .
C12 C -0.0371(2) 0.15447(7) 0.3689(2) 0.0349(4) Uani 1 1 d . . .
C13 C 0.23774(19) 0.18626(7) 0.53525(19) 0.0301(4) Uani 1 1 d . . .
C21 C 0.3509(2) 0.22574(7) 0.2449(2) 0.0327(4) Uani 1 1 d . . .
H21 H 0.3960 0.2138 0.3510 0.039 Uiso 1 1 calc R . .
C22 C 0.2086(3) 0.26106(8) 0.2322(3) 0.0495(5) Uani 1 1 d . . .
H22A H 0.2420 0.2933 0.2932 0.059 Uiso 1 1 calc R . .
H22B H 0.1335 0.2411 0.2676 0.059 Uiso 1 1 calc R . .
H22C H 0.1592 0.2714 0.1277 0.059 Uiso 1 1 calc R . .
C23 C 0.4755(3) 0.25736(8) 0.2026(3) 0.0518(5) Uani 1 1 d . . .
H23A H 0.5063 0.2887 0.2679 0.062 Uiso 1 1 calc R . .
H23B H 0.4332 0.2692 0.0986 0.062 Uiso 1 1 calc R . .
H23C H 0.5670 0.2345 0.2141 0.062 Uiso 1 1 calc R . .
C24 C 0.4510(2) 0.13463(7) 0.0865(2) 0.0323(4) Uani 1 1 d . . .
H24 H 0.5476 0.1406 0.1732 0.039 Uiso 1 1 calc R . .
C25 C 0.4686(3) 0.16129(9) -0.0538(3) 0.0499(5) Uani 1 1 d . . .
H25A H 0.5592 0.1460 -0.0756 0.060 Uiso 1 1 calc R . .
H25B H 0.4838 0.1999 -0.0369 0.060 Uiso 1 1 calc R . .
H25C H 0.3739 0.1549 -0.1385 0.060 Uiso 1 1 calc R . .
C26 C 0.4235(3) 0.07472(8) 0.0582(3) 0.0447(5) Uani 1 1 d . . .
H26A H 0.5150 0.0586 0.0399 0.054 Uiso 1 1 calc R . .
H26B H 0.3309 0.0692 -0.0293 0.054 Uiso 1 1 calc R . .
H26C H 0.4068 0.0578 0.1456 0.054 Uiso 1 1 calc R . .
C27 C -0.0782(2) 0.11785(9) 0.0166(2) 0.0464(5) Uani 1 1 d . . .
H27A H -0.0053 0.1324 -0.0317 0.056 Uiso 1 1 calc R . .
H27B H -0.1037 0.1457 0.0785 0.056 Uiso 1 1 calc R . .
H27C H -0.1741 0.1060 -0.0598 0.056 Uiso 1 1 calc R . .
C28 C -0.1158(3) 0.03050(10) 0.1146(3) 0.0617(7) Uani 1 1 d . . .
H28A H -0.0587 -0.0030 0.1475 0.074 Uiso 1 1 calc R . .
H28B H -0.1913 0.0256 0.0149 0.074 Uiso 1 1 calc R . .
H28C H -0.1713 0.0405 0.1847 0.074 Uiso 1 1 calc R . .

loop_
_atom_site_aniso_label
_atom_site_aniso_U_11
_atom_site_aniso_U_22
_atom_site_aniso_U_33
_atom_site_aniso_U_23
_atom_site_aniso_U_13
_atom_site_aniso_U_12
Mn 0.02459(14) 0.02339(14) 0.02455(15) 0.00111(9) 0.00856(10) 0.00078(8)
P 0.0258(2) 0.0275(2) 0.0257(2) 0.00591(16) 0.00719(17) -0.00034(15)
O11 0.0714(10) 0.0570(9) 0.0486(9) 0.0112(7) 0.0366(8) 0.0010(8)
O12 0.0343(8) 0.0696(10) 0.0625(11) -0.0006(8) 0.0043(7) 0.0168(7)
O13 0.0471(8) 0.0396(7) 0.0492(8) -0.0154(6) 0.0190(7) -0.0081(6)
N 0.0313(7) 0.0371(8) 0.0302(8) -0.0010(6) 0.0024(6) -0.0103(6)
C1 0.0340(8) 0.0232(7) 0.0313(9) 0.0003(6) 0.0117(7) -0.0034(6)
C2 0.0280(8) 0.0249(7) 0.0268(8) -0.0025(6) 0.0086(6) -0.0016(6)
C3 0.0232(7) 0.0227(7) 0.0226(8) 0.0003(6) 0.0065(6) 0.0002(6)
C3A 0.0269(7) 0.0213(7) 0.0224(8) -0.0008(6) 0.0071(6) 0.0026(6)
C4 0.0271(8) 0.0277(8) 0.0288(9) -0.0028(6) 0.0059(7) 0.0020(6)
C5 0.0311(8) 0.0382(9) 0.0314(9) -0.0061(7) 0.0002(7) 0.0056(7)
C6 0.0460(10) 0.0374(9) 0.0250(9) 0.0028(7) 0.0020(7) 0.0145(8)
C7 0.0477(10) 0.0261(8) 0.0283(9) 0.0062(7) 0.0123(8) 0.0094(7)
C7A 0.0343(8) 0.0218(7) 0.0263(8) 0.0006(6) 0.0103(7) 0.0040(6)
C11 0.0373(9) 0.0329(9) 0.0357(10) 0.0023(7) 0.0147(8) 0.0024(7)
C12 0.0322(9) 0.0378(9) 0.0345(10) -0.0028(7) 0.0102(7) 0.0007(7)
C13 0.0292(8) 0.0328(9) 0.0312(9) -0.0002(7) 0.0136(7) 0.0034(7)
C21 0.0373(9) 0.0235(8) 0.0394(10) 0.0028(7) 0.0152(8) -0.0008(7)
C22 0.0559(12) 0.0308(10) 0.0638(14) 0.0077(9) 0.0217(11) 0.0133(9)
C23 0.0622(13) 0.0355(10) 0.0666(15) -0.0032(10) 0.0332(12) -0.0169(9)
C24 0.0298(8) 0.0385(9) 0.0301(9) -0.0018(7) 0.0116(7) -0.0019(7)
C25 0.0605(13) 0.0551(12) 0.0452(12) -0.0009(10) 0.0325(11) -0.0095(10)
C26 0.0543(12) 0.0390(10) 0.0484(12) -0.0032(9) 0.0269(10) 0.0048(9)
C27 0.0336(10) 0.0557(12) 0.0386(11) 0.0072(9) -0.0048(8) -0.0066(8)
C28 0.0511(12) 0.0585(14) 0.0589(15) 0.0053(11) -0.0064(11) -0.0305(11)

loop_
_geom_bond_atom_site_label_1
_geom_bond_atom_site_label_2
_geom_bond_distance
_geom_bond_site_symmetry_2
_geom_bond_publ_flag
Mn C11 1.7893(18) . ?
Mn C12 1.7900(18) . ?
Mn C13 1.8117(18) . ?
Mn C1 2.1353(16) . ?
Mn C7A 2.1703(16) . ?
Mn C3 2.1808(16) . ?
Mn C3A 2.1924(15) . ?
Mn C2 2.2378(16) . ?
P C3 1.8370(16) . ?
P C24 1.8708(18) . ?
P C21 1.8744(18) . ?
O11 C11 1.151(2) . ?
O12 C12 1.146(2) . ?
O13 C13 1.143(2) . ?
N C2 1.377(2) . ?
N C28 1.452(2) . ?
N C27 1.454(2) . ?
C1 C2 1.428(2) . ?
C1 C7A 1.432(2) . ?
C2 C3 1.454(2) . ?
C3 C3A 1.456(2) . ?
C3A C7A 1.430(2) . ?
C3A C4 1.433(2) . ?
C4 C5 1.360(2) . ?
C5 C6 1.421(3) . ?
C6 C7 1.361(3) . ?
C7 C7A 1.423(2) . ?
C21 C23 1.526(3) . ?
C21 C22 1.529(3) . ?
C24 C26 1.525(3) . ?
C24 C25 1.535(3) . ?
